data_2226010
loop_
_publ_author_name
'Lei, Long-Wei'
'Jiang, Yin-Zhi'
'Zou, Yang'

_publ_section_title
;
 Hexaaquamanganese(II)
 bis{[<i>N</i>-(3-methoxy-2-oxidobenzylidene)glycylglycinato]copper(II)}
 hexahydrate
;
_journal_coeditor_code WM2319
_journal_issue 5
_journal_name_full 'Acta Crystallographica Section E'
_journal_page_first m520
_journal_page_last m521
_journal_paper_doi 10.1107/S1600536810013061
_journal_volume 66
_journal_year 2010
_chemical_formula_iupac '[Mn (H2 O)6] [Cu (C12 H11 N2 O5)]2, 6H2 O'
_chemical_formula_moiety 'H12 Mn O6 2+, 2(C12 H11 Cu N2 O5 -), 6(H2 O)'
_chemical_formula_sum 'C24 H46 Cu2 Mn N4 O22'
_chemical_formula_weight 924.67
_chemical_name_systematic
;
Hexaaquamanganese(II)
bis{[<i>N</i>-(3-methoxy-2-oxidobenzylidene)glycylglycinato]copper(II)}
hexahydrate
;
_space_group_IT_number 2
_symmetry_cell_setting triclinic
_symmetry_space_group_name_Hall '-P 1'
_symmetry_space_group_name_H-M 'P -1'
_atom_sites_solution_hydrogens geom
_atom_sites_solution_primary direct
_atom_sites_solution_secondary difmap
_audit_creation_method SHELXL-97
_cell_angle_alpha 76.510(10)
_cell_angle_beta 83.900(10)
_cell_angle_gamma 80.370(10)
_cell_formula_units_Z 1
_cell_length_a 6.7120(10)
_cell_length_b 11.762(2)
_cell_length_c 12.092(2)
_cell_measurement_reflns_used 1625
_cell_measurement_temperature 293(2)
_cell_measurement_theta_max 24.99
_cell_measurement_theta_min 1.74
_cell_volume 912.9(3)
_computing_cell_refinement 'SAINT (Bruker, 2003)'
_computing_data_collection 'SMART (Bruker, 2003)'
_computing_data_reduction 'SAINT (Bruker, 2003)'
_computing_molecular_graphics 'XP in SHELXTL (Sheldrick, 2008) and DIAMOND (Brandenburg, 2000)'
_computing_publication_material 'SHELXTL (Sheldrick, 2008)'
_computing_structure_refinement 'SHELXL97 (Sheldrick, 2008)'
_computing_structure_solution 'SHELXS97 (Sheldrick, 2008)'
_diffrn_ambient_temperature 293(2)
_diffrn_measured_fraction_theta_full 0.986
_diffrn_measured_fraction_theta_max 0.986
_diffrn_measurement_device_type 'Bruker SMART CCD'
_diffrn_measurement_method '\f and \w scans'
_diffrn_radiation_monochromator graphite
_diffrn_radiation_source 'fine-focus sealed tube'
_diffrn_radiation_type MoK\a
_diffrn_radiation_wavelength 0.71073
_diffrn_reflns_av_R_equivalents 0.1137
_diffrn_reflns_av_sigmaI/netI 0.1760
_diffrn_reflns_limit_h_max 7
_diffrn_reflns_limit_h_min -7
_diffrn_reflns_limit_k_max 13
_diffrn_reflns_limit_k_min -12
_diffrn_reflns_limit_l_max 13
_diffrn_reflns_limit_l_min -14
_diffrn_reflns_number 4571
_diffrn_reflns_theta_full 24.99
_diffrn_reflns_theta_max 24.99
_diffrn_reflns_theta_min 1.74
_diffrn_standards_number 0
_exptl_absorpt_coefficient_mu 1.586
_exptl_absorpt_correction_T_max 0.728
_exptl_absorpt_correction_T_min 0.690
_exptl_absorpt_correction_type multi-scan
_exptl_absorpt_process_details '(SADABS; Bruker, 2003)'
_exptl_crystal_colour violet-red
_exptl_crystal_density_diffrn 1.682
_exptl_crystal_density_method 'not measured'
_exptl_crystal_description block
_exptl_crystal_F_000 477
_exptl_crystal_size_max 0.3
_exptl_crystal_size_mid 0.2
_exptl_crystal_size_min 0.2
_refine_diff_density_max 0.735
_refine_diff_density_min -0.561
_refine_ls_extinction_method none
_refine_ls_goodness_of_fit_ref 0.790
_refine_ls_hydrogen_treatment mixed
_refine_ls_matrix_type full
_refine_ls_number_parameters 246
_refine_ls_number_reflns 3156
_refine_ls_number_restraints 114
_refine_ls_restrained_S_all 0.794
_refine_ls_R_factor_all 0.1120
_refine_ls_R_factor_gt 0.0571
_refine_ls_shift/su_max 0.000
_refine_ls_shift/su_mean 0.000
_refine_ls_structure_factor_coef Fsqd
_refine_ls_weighting_details 'calc w=1/[\s^2^(Fo^2^)+(0.0082P)^2^+0.0000P] where P=(Fo^2^+2Fc^2^)/3'
_refine_ls_weighting_scheme calc
_refine_ls_wR_factor_gt 0.1183
_refine_ls_wR_factor_ref 0.1291
_reflns_number_gt 1625
_reflns_number_total 3156
_reflns_threshold_expression I>2\s(I)
_cod_data_source_file wm2319.cif
_cod_data_source_block I
_cod_database_code 2226010
_cod_database_fobs_code 2226010

loop_
_symmetry_equiv_pos_as_xyz
'x, y, z'
'-x, -y, -z'

loop_
_atom_site_type_symbol
_atom_site_label
_atom_site_fract_x
_atom_site_fract_y
_atom_site_fract_z
_atom_site_U_iso_or_equiv
_atom_site_adp_type
_atom_site_calc_flag
_atom_site_refinement_flags
_atom_site_occupancy
_atom_site_disorder_assembly
_atom_site_disorder_group
Cu Cu1 0.77185(12) 0.49742(7) 0.37778(7) 0.0309(3) Uani d . 1 . .
C C1 0.7114(9) 0.5700(6) 0.5897(5) 0.0359(10) Uani d U 1 . .
C C2 0.6755(9) 0.6598(7) 0.6508(6) 0.0396(11) Uani d U 1 . .
C C3 0.6653(9) 0.6330(7) 0.7685(6) 0.0407(12) Uani d U 1 . .
H H3 0.6421 0.6942 0.8071 0.049 Uiso calc R 1 . .
C C4 0.6886(9) 0.5174(6) 0.8304(6) 0.0441(13) Uani d U 1 . .
H H4 0.6799 0.5007 0.9097 0.053 Uiso calc R 1 . .
C C5 0.7244(9) 0.4286(7) 0.7730(6) 0.0430(13) Uani d U 1 . .
H H5 0.7406 0.3507 0.8143 0.052 Uiso calc R 1 . .
C C6 0.7379(9) 0.4509(6) 0.6520(5) 0.0365(11) Uani d U 1 . .
C C7 0.7766(9) 0.3506(6) 0.6003(5) 0.0366(12) Uani d U 1 . .
H H7 0.7891 0.2761 0.6487 0.044 Uiso calc R 1 . .
C C8 0.8340(9) 0.2463(5) 0.4483(5) 0.0332(12) Uani d U 1 . .
H H8A 0.7253 0.1997 0.4758 0.040 Uiso calc R 1 . .
H H8B 0.9599 0.1992 0.4746 0.040 Uiso calc R 1 . .
C C9 0.8469(9) 0.2797(6) 0.3194(5) 0.0311(11) Uani d U 1 . .
C C10 0.8264(9) 0.4476(5) 0.1580(5) 0.0283(11) Uani d U 1 . .
H H10A 0.7242 0.4223 0.1221 0.034 Uiso calc R 1 . .
H H10B 0.9579 0.4245 0.1214 0.034 Uiso calc R 1 . .
C C11 0.7866(9) 0.5805(6) 0.1443(5) 0.0296(11) Uani d U 1 . .
C C12 0.6232(10) 0.8684(6) 0.6400(6) 0.0542(19) Uani d U 1 . .
H H12A 0.4973 0.8690 0.6857 0.081 Uiso calc R 1 . .
H H12B 0.6206 0.9412 0.5837 0.081 Uiso calc R 1 . .
H H12C 0.7325 0.8602 0.6878 0.081 Uiso calc R 1 . .
N N1 0.7953(7) 0.3554(5) 0.4929(4) 0.0317(10) Uani d U 1 . .
N N2 0.8214(7) 0.3923(4) 0.2782(4) 0.0285(10) Uani d U 1 . .
O O1 0.6519(6) 0.7718(4) 0.5847(4) 0.0457(11) Uani d U 1 . .
O O2 0.7206(6) 0.6012(4) 0.4771(4) 0.0378(10) Uani d U 1 . .
O O3 0.8774(6) 0.1989(4) 0.2649(4) 0.0394(12) Uani d U 1 . .
O O4 0.7585(6) 0.6211(3) 0.2352(3) 0.0315(10) Uani d U 1 . .
O O5 0.7834(6) 0.6436(4) 0.0469(4) 0.0384(11) Uani d U 1 . .
Mn Mn1 0.5000 0.0000 0.0000 0.0327(4) Uani d S 1 . .
O O6 0.1953(6) 0.0535(4) -0.0541(4) 0.0428(13) Uani d . 1 . .
H H6C 0.1523 0.0503 0.0151 0.051 Uiso d R 1 . .
H H6B 0.1485 0.1267 -0.0706 0.051 Uiso d R 1 . .
O O7 0.5193(6) 0.1775(4) 0.0174(4) 0.0477(13) Uani d . 1 . .
H H7B 0.4022 0.2108 0.0358 0.057 Uiso d R 1 . .
H H7C 0.5945 0.1606 0.0730 0.057 Uiso d R 1 . .
O O8 0.3774(6) -0.0518(4) 0.1787(4) 0.0572(15) Uani d . 1 . .
H H8D 0.4634 -0.0446 0.2224 0.069 Uiso d R 1 . .
H H8E 0.2674 -0.0066 0.1889 0.069 Uiso d R 1 . .
O O9 0.9213(6) 0.2144(4) 0.0353(4) 0.0465(13) Uani d . 1 . .
H H9D 0.9092 0.2092 0.1070 0.056 Uiso d R 1 . .
H H9B 0.8259 0.2617 0.0008 0.056 Uiso d R 1 . .
O O10 0.6740(7) 0.8222(4) 0.3246(4) 0.0500(14) Uani d . 1 . .
H H10F 0.6994 0.7607 0.2971 0.060 Uiso d R 1 . .
O O11A 0.0288(7) 0.0311(4) 0.7410(4) 0.0554(15) Uani d . 1 . .
H H11B 0.1159 0.0700 0.7544 0.066 Uiso d R 1 . .
H H11C 0.0589 -0.0354 0.7454 0.066 Uiso d R 1 . .
H H10E 0.662(10) 0.759(6) 0.387(6) 0.06(2) Uiso d . 1 . .

loop_
_atom_site_aniso_label
_atom_site_aniso_U_11
_atom_site_aniso_U_22
_atom_site_aniso_U_33
_atom_site_aniso_U_12
_atom_site_aniso_U_13
_atom_site_aniso_U_23
Cu1 0.0346(5) 0.0328(5) 0.0247(5) -0.0031(4) -0.0013(4) -0.0065(4)
C1 0.0277(19) 0.054(2) 0.029(2) -0.0056(18) -0.0004(18) -0.0161(19)
C2 0.029(2) 0.057(2) 0.036(2) -0.005(2) -0.0012(19) -0.020(2)
C3 0.029(2) 0.063(3) 0.034(2) -0.005(2) -0.001(2) -0.022(2)
C4 0.031(2) 0.069(3) 0.034(2) -0.007(2) 0.000(2) -0.017(2)
C5 0.031(2) 0.066(3) 0.032(2) -0.007(2) 0.001(2) -0.011(2)
C6 0.028(2) 0.055(2) 0.028(2) -0.0085(19) -0.0002(18) -0.0124(19)
C7 0.030(2) 0.050(2) 0.030(2) -0.009(2) 0.000(2) -0.006(2)
C8 0.029(2) 0.039(2) 0.031(2) -0.006(2) -0.002(2) -0.005(2)
C9 0.027(2) 0.035(2) 0.031(2) -0.006(2) -0.0011(19) -0.004(2)
C10 0.024(2) 0.032(2) 0.027(2) -0.003(2) 0.000(2) -0.005(2)
C11 0.025(2) 0.032(2) 0.029(2) -0.002(2) 0.0010(19) -0.0042(19)
C12 0.053(4) 0.061(4) 0.058(4) -0.006(3) -0.004(3) -0.033(4)
N1 0.028(2) 0.041(2) 0.027(2) -0.0088(19) -0.0008(19) -0.009(2)
N2 0.024(2) 0.031(2) 0.029(2) -0.0047(19) -0.0009(18) -0.0025(19)
O1 0.041(2) 0.058(3) 0.044(2) -0.005(2) -0.0023(19) -0.024(2)
O2 0.035(2) 0.050(2) 0.030(2) -0.0042(19) -0.0017(19) -0.013(2)
O3 0.046(3) 0.035(3) 0.036(3) -0.001(2) -0.001(2) -0.010(2)
O4 0.034(2) 0.030(2) 0.029(2) -0.0028(18) 0.0010(18) -0.0058(18)
O5 0.039(3) 0.039(3) 0.031(2) 0.000(2) 0.000(2) -0.001(2)
Mn1 0.0291(9) 0.0317(9) 0.0351(9) -0.0001(7) -0.0035(7) -0.0055(7)
O6 0.029(3) 0.052(3) 0.047(3) 0.005(2) -0.007(2) -0.016(3)
O7 0.042(3) 0.038(3) 0.061(3) 0.007(2) -0.016(2) -0.011(3)
O8 0.036(3) 0.084(4) 0.041(3) 0.004(3) -0.001(2) -0.001(3)
O9 0.051(3) 0.048(3) 0.039(3) 0.006(2) -0.011(2) -0.013(3)
O10 0.064(4) 0.034(3) 0.052(4) -0.011(3) -0.006(3) -0.008(3)
O11A 0.050(3) 0.043(3) 0.074(4) -0.010(2) 0.003(3) -0.016(3)

loop_
_atom_type_symbol
_atom_type_description
_atom_type_scat_dispersion_real
_atom_type_scat_dispersion_imag
_atom_type_scat_source
C C 0.0033 0.0016 'International Tables Vol C Tables 4.2.6.8 and 6.1.1.4'
H H 0.0000 0.0000 'International Tables Vol C Tables 4.2.6.8 and 6.1.1.4'
Cu Cu 0.3201 1.2651 'International Tables Vol C Tables 4.2.6.8 and 6.1.1.4'
N N 0.0061 0.0033 'International Tables Vol C Tables 4.2.6.8 and 6.1.1.4'
O O 0.0106 0.0060 'International Tables Vol C Tables 4.2.6.8 and 6.1.1.4'
Mn Mn 0.3368 0.7283 'International Tables Vol C Tables 4.2.6.8 and 6.1.1.4'

loop_
_geom_angle_atom_site_label_1
_geom_angle_atom_site_label_2
_geom_angle_atom_site_label_3
_geom_angle_site_symmetry_1
_geom_angle_site_symmetry_3
_geom_angle
_geom_angle_publ_flag
O2 Cu1 N2 . . 179.5(2) ?
O2 Cu1 N1 . . 96.4(2) ?
N2 Cu1 N1 . . 83.4(2) ?
O2 Cu1 O4 . . 96.16(18) ?
N2 Cu1 O4 . . 84.08(19) ?
N1 Cu1 O4 . . 167.49(18) ?
O2 C1 C2 . . 118.0(6) ?
O2 C1 C6 . . 123.8(6) ?
C2 C1 C6 . . 118.2(6) ?
O1 C2 C3 . . 124.6(6) ?
O1 C2 C1 . . 114.6(6) ?
C3 C2 C1 . . 120.7(7) ?
C2 C3 C4 . . 121.7(7) ?
C2 C3 H3 . . 119.2 ?
C4 C3 H3 . . 119.2 ?
C5 C4 C3 . . 118.6(7) ?
C5 C4 H4 . . 120.7 ?
C3 C4 H4 . . 120.7 ?
C4 C5 C6 . . 122.1(7) ?
C4 C5 H5 . . 118.9 ?
C6 C5 H5 . . 118.9 ?
C1 C6 C5 . . 118.6(6) ?
C1 C6 C7 . . 124.0(6) ?
C5 C6 C7 . . 117.4(6) ?
N1 C7 C6 . . 125.3(7) ?
N1 C7 H7 . . 117.4 ?
C6 C7 H7 . . 117.4 ?
N1 C8 C9 . . 109.0(5) ?
N1 C8 H8A . . 109.9 ?
C9 C8 H8A . . 109.9 ?
N1 C8 H8B . . 109.9 ?
C9 C8 H8B . . 109.9 ?
H8A C8 H8B . . 108.3 ?
O3 C9 N2 . . 127.5(6) ?
O3 C9 C8 . . 118.8(5) ?
N2 C9 C8 . . 113.7(6) ?
N2 C10 C11 . . 109.1(5) ?
N2 C10 H10A . . 109.9 ?
C11 C10 H10A . . 109.9 ?
N2 C10 H10B . . 109.9 ?
C11 C10 H10B . . 109.9 ?
H10A C10 H10B . . 108.3 ?
O5 C11 O4 . . 123.7(6) ?
O5 C11 C10 . . 118.7(5) ?
O4 C11 C10 . . 117.6(6) ?
O1 C12 H12A . . 109.5 ?
O1 C12 H12B . . 109.5 ?
H12A C12 H12B . . 109.5 ?
O1 C12 H12C . . 109.5 ?
H12A C12 H12C . . 109.5 ?
H12B C12 H12C . . 109.5 ?
C7 N1 C8 . . 121.0(6) ?
C7 N1 Cu1 . . 124.9(5) ?
C8 N1 Cu1 . . 114.1(4) ?
C9 N2 C10 . . 124.9(5) ?
C9 N2 Cu1 . . 119.8(5) ?
C10 N2 Cu1 . . 115.3(4) ?
C2 O1 C12 . . 118.2(5) ?
C1 O2 Cu1 . . 125.7(4) ?
C11 O4 Cu1 . . 114.0(4) ?
O6 Mn1 O6 2_655 . 180.0(4) ?
O6 Mn1 O7 2_655 2_655 91.61(16) ?
O6 Mn1 O7 . 2_655 88.39(16) ?
O6 Mn1 O7 2_655 . 88.39(16) ?
O6 Mn1 O7 . . 91.61(16) ?
O7 Mn1 O7 2_655 . 180.0(2) ?
O6 Mn1 O8 2_655 2_655 89.94(16) ?
O6 Mn1 O8 . 2_655 90.06(16) ?
O7 Mn1 O8 2_655 2_655 92.27(17) ?
O7 Mn1 O8 . 2_655 87.73(17) ?
O6 Mn1 O8 2_655 . 90.06(16) ?
O6 Mn1 O8 . . 89.94(16) ?
O7 Mn1 O8 2_655 . 87.73(17) ?
O7 Mn1 O8 . . 92.27(17) ?
O8 Mn1 O8 2_655 . 180.0(4) ?
Mn1 O6 H6C . . 89.0 ?
Mn1 O6 H6B . . 119.0 ?
H6C O6 H6B . . 90.0 ?
Mn1 O7 H7B . . 109.3 ?
Mn1 O7 H7C . . 99.5 ?
H7B O7 H7C . . 110.9 ?
Mn1 O8 H8D . . 108.6 ?
Mn1 O8 H8E . . 109.3 ?
H8D O8 H8E . . 109.5 ?
H9D O9 H9B . . 112.9 ?
H10F O10 H10E . . 74.7 ?
H11B O11A H11C . . 118.5 ?

loop_
_geom_bond_atom_site_label_1
_geom_bond_atom_site_label_2
_geom_bond_site_symmetry_2
_geom_bond_distance
_geom_bond_publ_flag
Cu1 O2 . 1.873(4) y
Cu1 N2 . 1.887(5) y
Cu1 N1 . 1.905(5) y
Cu1 O4 . 1.979(4) y
C1 O2 . 1.323(7) ?
C1 C2 . 1.400(8) ?
C1 C6 . 1.418(9) ?
C2 O1 . 1.366(8) ?
C2 C3 . 1.382(9) ?
C3 C4 . 1.383(9) ?
C3 H3 . 0.9300 ?
C4 C5 . 1.360(8) ?
C4 H4 . 0.9300 ?
C5 C6 . 1.421(9) ?
C5 H5 . 0.9300 ?
C6 C7 . 1.434(8) ?
C7 N1 . 1.280(7) ?
C7 H7 . 0.9300 ?
C8 N1 . 1.479(7) ?
C8 C9 . 1.513(8) ?
C8 H8A . 0.9700 ?
C8 H8B . 0.9700 ?
C9 O3 . 1.256(7) ?
C9 N2 . 1.290(7) ?
C10 N2 . 1.447(7) ?
C10 C11 . 1.513(8) ?
C10 H10A . 0.9700 ?
C10 H10B . 0.9700 ?
C11 O5 . 1.237(7) ?
C11 O4 . 1.282(7) ?
C12 O1 . 1.424(7) ?
C12 H12A . 0.9600 ?
C12 H12B . 0.9600 ?
C12 H12C . 0.9600 ?
Mn1 O6 2_655 2.161(4) ?
Mn1 O6 . 2.161(4) y
Mn1 O7 2_655 2.173(4) ?
Mn1 O7 . 2.173(4) y
Mn1 O8 2_655 2.212(4) ?
Mn1 O8 . 2.212(4) y
O6 H6C . 0.8500 ?
O6 H6B . 0.8500 ?
O7 H7B . 0.8500 ?
O7 H7C . 0.8499 ?
O8 H8D . 0.8499 ?
O8 H8E . 0.8499 ?
O9 H9D . 0.8500 ?
O9 H9B . 0.8500 ?
O10 H10F . 0.8500 ?
O10 H10E . 0.93(7) ?
O11A H11B . 0.8495 ?
O11A H11C . 0.7651 ?

loop_
_geom_hbond_atom_site_label_D
_geom_hbond_atom_site_label_H
_geom_hbond_atom_site_label_A
_geom_hbond_site_symmetry_A
_geom_hbond_distance_DH
_geom_hbond_distance_HA
_geom_hbond_distance_DA
_geom_hbond_angle_DHA
O11A H11C O3 2_656 0.77 1.93 2.689(6) 172.0
O11A H11B O10 2_666 0.85 2.06 2.786(7) 142.6
O10 H10F O4 . 0.85 1.93 2.775(6) 179.6
O10 H10E O2 . 0.93(7) 1.92(7) 2.805(7) 157(6)
O9 H9D O3 . 0.85 1.88 2.727(6) 178.9
O9 H9B O7 . 0.85 2.40 2.842(6) 113.0
O8 H8E O11A 2_556 0.85 2.12 2.786(6) 135.4
O8 H8D O10 1_545 0.85 2.17 2.795(7) 130.3
O7 H7C O9 . 0.85 2.35 2.842(6) 117.0
O7 H7B O5 2_665 0.85 2.06 2.702(6) 132.1
O6 H6B O9 1_455 0.85 2.17 2.739(5) 124.3
